data_4110842
loop_
_publ_author_name
'Christian Wolf'
'Shuanglong Liu'

_publ_section_title
;
 Bisoxazolidine-Catalyzed Enantioselective Alkynylation of Aldehydes
;
_journal_name_full 'Journal of the American Chemical Society'
_journal_page_first 10996
_journal_page_last 10997
_journal_paper_doi 10.1021/ja062711o
_journal_volume 128
_journal_year 2006
_chemical_absolute_configuration '1R, 2S'
_chemical_formula_moiety 'C49 H53 Cl3 N4 O4'
_chemical_formula_sum 'C24.5 H24.5 Cl1.5 N2 O2'
_chemical_formula_weight 432.14
_chemical_name_common Bisoxzaolidine
_chemical_name_systematic
;
 (1R,2S)-cis-1-amino-2-indanol derived bisoxazolidine
;
_space_group_IT_number 4
_symmetry_cell_setting monoclinic
_symmetry_space_group_name_Hall 'P 2yb'
_symmetry_space_group_name_H-M 'P 1 21 1'
_atom_sites_solution_hydrogens geom
_atom_sites_solution_primary direct
_atom_sites_solution_secondary difmap
_audit_creation_method SHELXL-97
_cell_angle_alpha 90.00
_cell_angle_beta 108.5190(10)
_cell_angle_gamma 90.00
_cell_formula_units_Z 4
_cell_length_a 16.9199(16)
_cell_length_b 5.5487(5)
_cell_length_c 23.585(2)
_cell_measurement_reflns_used 7830
_cell_measurement_temperature 173(2)
_cell_measurement_theta_max 28.06
_cell_measurement_theta_min 2.41
_cell_volume 2099.6(3)
_computing_molecular_graphics 'XSEED, L. Barbour (1999); http:\x-seed.net'
_computing_structure_refinement 'SHELXL-97 (Sheldrick, 1997)'
_computing_structure_solution 'SHELXS-97 (Sheldrick, 1990)'
_diffrn_ambient_temperature 173(2)
_diffrn_measured_fraction_theta_full 0.979
_diffrn_measured_fraction_theta_max 0.979
_diffrn_measurement_device_type 'SMART platform CCD, Siemens/Bruker'
_diffrn_measurement_method 'omega scans'
_diffrn_radiation_monochromator graphite
_diffrn_radiation_source 'fine-focus sealed tube'
_diffrn_radiation_type MoK\a
_diffrn_radiation_wavelength 0.71073
_diffrn_reflns_av_R_equivalents 0.0451
_diffrn_reflns_av_sigmaI/netI 0.0842
_diffrn_reflns_limit_h_max 22
_diffrn_reflns_limit_h_min -22
_diffrn_reflns_limit_k_max 7
_diffrn_reflns_limit_k_min -7
_diffrn_reflns_limit_l_max 29
_diffrn_reflns_limit_l_min -30
_diffrn_reflns_number 18634
_diffrn_reflns_theta_full 27.99
_diffrn_reflns_theta_max 27.99
_diffrn_reflns_theta_min 2.41
_exptl_absorpt_coefficient_mu 0.270
_exptl_absorpt_correction_T_max 0.9479
_exptl_absorpt_correction_T_min 0.9233
_exptl_absorpt_correction_type multi-scan
_exptl_crystal_colour Colorless
_exptl_crystal_density_diffrn 1.367
_exptl_crystal_description Block
_exptl_crystal_F_000 908
_exptl_crystal_size_max 0.30
_exptl_crystal_size_mid 0.30
_exptl_crystal_size_min 0.20
_refine_diff_density_max 0.450
_refine_diff_density_min -0.482
_refine_diff_density_rms 0.064
_refine_ls_abs_structure_details 'Flack H D (1983), Acta Cryst. A39, 876-881'
_refine_ls_abs_structure_Flack -0.02(6)
_refine_ls_extinction_method none
_refine_ls_goodness_of_fit_ref 1.007
_refine_ls_hydrogen_treatment constr
_refine_ls_matrix_type full
_refine_ls_number_parameters 541
_refine_ls_number_reflns 9623
_refine_ls_number_restraints 1
_refine_ls_restrained_S_all 1.007
_refine_ls_R_factor_all 0.1067
_refine_ls_R_factor_gt 0.0564
_refine_ls_shift/su_max 0.000
_refine_ls_shift/su_mean 0.000
_refine_ls_structure_factor_coef Fsqd
_refine_ls_weighting_details 'calc w=1/[\s^2^(Fo^2^)+(0.0668P)^2^+0.0000P] where P=(Fo^2^+2Fc^2^)/3'
_refine_ls_weighting_scheme calc
_refine_ls_wR_factor_gt 0.1206
_refine_ls_wR_factor_ref 0.1334
_reflns_number_gt 6475
_reflns_number_total 9623
_reflns_threshold_expression >2sigma(I)
_cod_data_source_file ja062711osi20060427_015821.cif
_cod_data_source_block c:\docume~1\xm3\desktop\work\p21
_cod_original_formula_sum 'C24.50 H24.50 Cl1.50 N2 O2'
_cod_database_code 4110842

loop_
_symmetry_equiv_pos_as_xyz
'x, y, z'
'-x, y+1/2, -z'

loop_
_atom_site_label
_atom_site_type_symbol
_atom_site_fract_x
_atom_site_fract_y
_atom_site_fract_z
_atom_site_U_iso_or_equiv
_atom_site_adp_type
_atom_site_occupancy
_atom_site_symmetry_multiplicity
_atom_site_calc_flag
_atom_site_refinement_flags
Cl1 Cl 0.30238(6) 0.0127(2) 0.23164(5) 0.0509(3) Uani 1 1 d .
Cl2 Cl 0.13354(6) 0.0868(2) 0.23143(5) 0.0544(3) Uani 1 1 d .
Cl3 Cl 0.26275(7) 0.4217(2) 0.29239(6) 0.0618(3) Uani 1 1 d .
O1 O -0.13025(12) 0.1708(4) 0.41555(9) 0.0211(5) Uani 1 1 d .
O2 O -0.20927(13) 0.4201(4) 0.49429(9) 0.0248(5) Uani 1 1 d .
N5 N -0.25242(16) 0.0274(5) 0.46253(11) 0.0254(6) Uani 1 1 d .
C6 C -0.09883(18) 0.5781(6) 0.41116(14) 0.0222(7) Uani 1 1 d .
H6 H -0.0849 0.7137 0.4392 0.027 Uiso 1 1 calc R
C9 C 0.05307(19) 0.4127(6) 0.33394(13) 0.0248(7) Uani 1 1 d .
H9 H 0.0934 0.2937 0.3387 0.030 Uiso 1 1 calc R
C10 C 0.00595(18) 0.4245(6) 0.37214(13) 0.0204(6) Uani 1 1 d .
C13 C -0.05481(18) 0.6004(6) 0.36426(13) 0.0217(7) Uani 1 1 d .
C15 C -0.38274(19) -0.0922(6) 0.53188(14) 0.0274(7) Uani 1 1 d .
H15 H -0.3850 -0.2257 0.5076 0.033 Uiso 1 1 calc R
C17 C -0.0682(2) 0.7690(6) 0.31921(15) 0.0304(8) Uani 1 1 d .
H17 H -0.1085 0.8881 0.3144 0.037 Uiso 1 1 calc R
C18 C 0.03937(18) 0.5810(6) 0.28838(14) 0.0276(7) Uani 1 1 d .
H18 H 0.0708 0.5750 0.2624 0.033 Uiso 1 1 calc R
C19 C -0.2592(2) 0.1752(6) 0.33746(14) 0.0306(8) Uani 1 1 d .
H19A H -0.2624 0.0036 0.3443 0.037 Uiso 1 1 calc R
H19B H -0.2312 0.1967 0.3078 0.037 Uiso 1 1 calc R
N21 N -0.19009(15) 0.5468(5) 0.38586(12) 0.0260(6) Uani 1 1 d .
C23 C -0.31419(18) 0.0618(5) 0.54633(13) 0.0221(7) Uani 1 1 d .
C26 C 0.01204(18) 0.2723(6) 0.42631(14) 0.0245(7) Uani 1 1 d .
H26A H 0.0625 0.3090 0.4588 0.029 Uiso 1 1 calc R
H26B H 0.0117 0.1020 0.4169 0.029 Uiso 1 1 calc R
C27 C -0.0203(2) 0.7567(7) 0.28133(15) 0.0323(8) Uani 1 1 d .
H27 H -0.0286 0.8689 0.2507 0.039 Uiso 1 1 calc R
C28 C -0.20888(18) 0.2951(6) 0.39497(14) 0.0215(7) Uani 1 1 d .
C29 C -0.31035(19) 0.2610(6) 0.58231(14) 0.0242(7) Uani 1 1 d .
C32 C -0.3757(2) 0.3124(6) 0.60345(15) 0.0314(8) Uani 1 1 d .
H32 H -0.3742 0.4485 0.6268 0.038 Uiso 1 1 calc R
C33 C -0.25366(19) 0.2769(6) 0.44261(13) 0.0208(7) Uani 1 1 d .
C35 C -0.3476(2) 0.2781(7) 0.31328(15) 0.0351(8) Uani 1 1 d .
H35A H -0.3450 0.4468 0.3032 0.042 Uiso 1 1 calc R
H35B H -0.3786 0.1925 0.2772 0.042 Uiso 1 1 calc R
C36 C -0.2292(2) 0.3918(6) 0.59285(14) 0.0300(8) Uani 1 1 d .
H36A H -0.1929 0.3681 0.6335 0.036 Uiso 1 1 calc R
H36B H -0.2384 0.5632 0.5856 0.036 Uiso 1 1 calc R
C39 C -0.4473(2) -0.0433(7) 0.55426(16) 0.0350(9) Uani 1 1 d .
H39 H -0.4930 -0.1463 0.5456 0.042 Uiso 1 1 calc R
C42 C -0.34213(19) 0.3765(6) 0.41810(15) 0.0292(8) Uani 1 1 d .
H42A H -0.3704 0.3544 0.4477 0.035 Uiso 1 1 calc R
H42B H -0.3396 0.5481 0.4110 0.035 Uiso 1 1 calc R
C43 C -0.23717(17) 0.0409(6) 0.52717(13) 0.0232(7) Uani 1 1 d .
H43 H -0.2028 -0.0953 0.5474 0.028 Uiso 1 1 calc R
C44 C -0.19128(19) 0.2795(6) 0.54793(14) 0.0252(7) Uani 1 1 d .
H44 H -0.1312 0.2537 0.5660 0.030 Uiso 1 1 calc R
C53 C -0.0654(2) 0.3414(5) 0.44263(14) 0.0231(7) Uani 1 1 d .
H53 H -0.0539 0.3521 0.4860 0.028 Uiso 1 1 calc R
C54 C -0.4442(2) 0.1578(7) 0.58935(16) 0.0358(9) Uani 1 1 d .
H54 H -0.4883 0.1905 0.6038 0.043 Uiso 1 1 calc R
C56 C -0.3918(2) 0.2530(7) 0.36028(16) 0.0364(9) Uani 1 1 d .
H56A H -0.4469 0.3247 0.3454 0.044 Uiso 1 1 calc R
H56B H -0.3985 0.0836 0.3679 0.044 Uiso 1 1 calc R
C57 C 0.2257(2) 0.2286(7) 0.23041(18) 0.0414(9) Uani 1 1 d .
H57 H 0.2140 0.3241 0.1937 0.050 Uiso 1 1 calc R
O3 O 0.70909(13) 0.3469(4) 0.01569(9) 0.0235(5) Uani 1 1 d .
O4 O 0.63236(12) 0.1194(4) 0.09702(9) 0.0228(5) Uani 1 1 d .
N7 N 0.68544(15) 0.5068(5) 0.12091(11) 0.0230(6) Uani 1 1 d .
C8 C 0.70895(18) 0.2522(6) 0.11630(14) 0.0220(7) Uani 1 1 d .
C11 C 0.59406(17) 0.5243(6) 0.09341(13) 0.0215(6) Uani 1 1 d .
H11 H 0.5787 0.6537 0.0636 0.026 Uiso 1 1 calc R
C12 C 0.48704(19) 0.2079(6) 0.07801(15) 0.0267(8) Uani 1 1 d .
H12A H 0.4381 0.2429 0.0442 0.032 Uiso 1 1 calc R
H12B H 0.4871 0.0380 0.0877 0.032 Uiso 1 1 calc R
C14 C 0.8021(2) 0.1528(6) -0.07512(14) 0.0269(7) Uani 1 1 d .
N16 N 0.76175(16) -0.0286(5) 0.05621(11) 0.0241(6) Uani 1 1 d .
C20 C 0.48928(19) 0.3616(6) 0.13084(14) 0.0243(7) Uani 1 1 d .
C22 C 0.75549(19) 0.2267(5) 0.07016(13) 0.0208(7) Uani 1 1 d .
C24 C 0.54762(18) 0.5474(6) 0.13883(14) 0.0231(7) Uani 1 1 d .
C25 C 0.4410(2) 0.3435(6) 0.16893(15) 0.0305(8) Uani 1 1 d .
H25 H 0.4025 0.2194 0.1644 0.037 Uiso 1 1 calc R
C30 C 0.76162(19) 0.1527(6) 0.17646(14) 0.0271(7) Uani 1 1 d .
H30A H 0.7698 -0.0188 0.1728 0.033 Uiso 1 1 calc R
H30B H 0.7323 0.1750 0.2053 0.033 Uiso 1 1 calc R
C31 C 0.84094(19) 0.3453(6) 0.09311(14) 0.0248(7) Uani 1 1 d .
H31A H 0.8340 0.5179 0.0960 0.030 Uiso 1 1 calc R
H31B H 0.8707 0.3174 0.0647 0.030 Uiso 1 1 calc R
C34 C 0.5087(2) 0.7028(7) 0.22094(15) 0.0324(8) Uani 1 1 d .
H34 H 0.5149 0.8169 0.2509 0.039 Uiso 1 1 calc R
C37 C 0.56638(19) 0.2770(6) 0.06471(14) 0.0240(7) Uani 1 1 d .
H37 H 0.5586 0.2772 0.0217 0.029 Uiso 1 1 calc R
C38 C 0.81297(19) -0.0332(6) -0.03377(14) 0.0243(7) Uani 1 1 d .
C40 C 0.7223(2) 0.2864(7) -0.08322(14) 0.0303(8) Uani 1 1 d .
H40A H 0.6827 0.2559 -0.1225 0.036 Uiso 1 1 calc R
H40B H 0.7322 0.4585 -0.0784 0.036 Uiso 1 1 calc R
C41 C 0.9401(2) -0.1470(7) -0.05038(17) 0.0371(9) Uani 1 1 d .
H41 H 0.9860 -0.2485 -0.0428 0.045 Uiso 1 1 calc R
C45 C 0.89265(19) 0.2480(7) 0.15429(15) 0.0319(8) Uani 1 1 d .
H45A H 0.9049 0.0789 0.1508 0.038 Uiso 1 1 calc R
H45B H 0.9451 0.3344 0.1683 0.038 Uiso 1 1 calc R
C46 C 0.8817(2) -0.1850(6) -0.02120(16) 0.0334(8) Uani 1 1 d .
H46 H 0.8884 -0.3097 0.0063 0.040 Uiso 1 1 calc R
C47 C 0.9305(2) 0.0402(8) -0.09050(16) 0.0400(9) Uani 1 1 d .
H47 H 0.9704 0.0653 -0.1094 0.048 Uiso 1 1 calc R
C48 C 0.45163(19) 0.5152(7) 0.21385(15) 0.0324(8) Uani 1 1 d .
H48 H 0.4200 0.5044 0.2396 0.039 Uiso 1 1 calc R
C49 C 0.8623(2) 0.1902(7) -0.10278(15) 0.0329(8) Uani 1 1 d .
H49 H 0.8565 0.3168 -0.1296 0.040 Uiso 1 1 calc R
C50 C 0.6905(2) 0.1863(6) -0.03395(15) 0.0254(7) Uani 1 1 d .
H50 H 0.6306 0.1521 -0.0494 0.031 Uiso 1 1 calc R
C51 C 0.8459(2) 0.2769(7) 0.19895(15) 0.0320(8) Uani 1 1 d .
H51A H 0.8381 0.4468 0.2052 0.038 Uiso 1 1 calc R
H51B H 0.8783 0.2075 0.2370 0.038 Uiso 1 1 calc R
C52 C 0.74068(18) -0.0450(6) -0.00948(14) 0.0248(7) Uani 1 1 d .
H52 H 0.7067 -0.1884 -0.0246 0.030 Uiso 1 1 calc R
C55 C 0.5564(2) 0.7178(6) 0.18272(14) 0.0270(8) Uani 1 1 d .
H55 H 0.5943 0.8432 0.1868 0.032 Uiso 1 1 calc R

loop_
_atom_site_aniso_label
_atom_site_aniso_U_11
_atom_site_aniso_U_22
_atom_site_aniso_U_33
_atom_site_aniso_U_23
_atom_site_aniso_U_13
_atom_site_aniso_U_12
Cl1 0.0487(6) 0.0585(7) 0.0522(6) -0.0124(5) 0.0256(5) -0.0004(5)
Cl2 0.0431(6) 0.0661(7) 0.0623(7) -0.0309(6) 0.0286(5) -0.0173(5)
Cl3 0.0556(6) 0.0498(6) 0.0794(8) -0.0300(6) 0.0206(6) -0.0124(5)
O1 0.0181(11) 0.0171(11) 0.0289(12) 0.0048(9) 0.0087(9) 0.0030(9)
O2 0.0375(13) 0.0160(11) 0.0222(12) 0.0034(9) 0.0115(10) 0.0000(10)
N5 0.0343(15) 0.0163(13) 0.0280(14) 0.0062(12) 0.0134(12) -0.0025(12)
C6 0.0235(16) 0.0187(15) 0.0255(16) -0.0055(14) 0.0092(13) -0.0014(13)
C9 0.0211(16) 0.0271(17) 0.0256(17) -0.0014(15) 0.0065(14) 0.0008(14)
C10 0.0188(15) 0.0226(15) 0.0195(15) -0.0037(13) 0.0058(12) -0.0040(13)
C13 0.0249(16) 0.0204(16) 0.0237(16) -0.0013(14) 0.0130(13) -0.0038(14)
C15 0.0293(18) 0.0262(17) 0.0277(18) 0.0053(15) 0.0105(15) -0.0015(15)
C17 0.0320(19) 0.0262(18) 0.037(2) 0.0083(16) 0.0171(16) 0.0067(16)
C18 0.0251(17) 0.036(2) 0.0255(17) -0.0009(15) 0.0143(14) -0.0029(15)
C19 0.0341(19) 0.0337(19) 0.0243(18) -0.0023(15) 0.0095(15) 0.0039(16)
N21 0.0212(13) 0.0234(15) 0.0351(15) 0.0101(13) 0.0115(12) 0.0031(12)
C23 0.0234(16) 0.0198(16) 0.0240(16) 0.0058(13) 0.0090(13) 0.0027(13)
C26 0.0170(16) 0.0285(17) 0.0273(17) 0.0036(15) 0.0060(13) 0.0024(14)
C27 0.036(2) 0.0331(19) 0.0332(19) 0.0101(16) 0.0182(16) 0.0029(17)
C28 0.0146(16) 0.0212(16) 0.0290(17) 0.0043(14) 0.0073(13) 0.0053(13)
C29 0.0273(17) 0.0245(16) 0.0204(16) 0.0097(14) 0.0072(14) 0.0043(14)
C32 0.046(2) 0.0282(18) 0.0261(18) 0.0070(15) 0.0200(16) 0.0070(16)
C33 0.0251(17) 0.0180(15) 0.0215(16) 0.0021(13) 0.0106(13) 0.0000(14)
C35 0.033(2) 0.036(2) 0.0314(19) -0.0031(17) 0.0032(16) 0.0030(17)
C36 0.039(2) 0.0272(19) 0.0228(17) 0.0029(15) 0.0087(15) -0.0084(16)
C39 0.0228(17) 0.043(2) 0.041(2) 0.0072(18) 0.0125(16) -0.0011(16)
C42 0.0266(18) 0.0271(19) 0.038(2) 0.0089(15) 0.0162(16) 0.0058(15)
C43 0.0198(15) 0.0214(17) 0.0294(17) 0.0079(14) 0.0093(13) 0.0024(13)
C44 0.0191(16) 0.0263(17) 0.0309(18) 0.0090(15) 0.0089(14) 0.0018(14)
C53 0.0264(17) 0.0220(16) 0.0227(16) 0.0035(13) 0.0105(14) 0.0012(13)
C54 0.033(2) 0.046(2) 0.037(2) 0.0105(18) 0.0239(17) 0.0100(17)
C56 0.0220(18) 0.038(2) 0.045(2) 0.0041(18) 0.0059(16) 0.0057(16)
C57 0.050(2) 0.042(2) 0.039(2) -0.0044(18) 0.0238(18) -0.0084(19)
O3 0.0313(12) 0.0200(11) 0.0172(11) 0.0018(9) 0.0051(9) 0.0032(9)
O4 0.0178(10) 0.0197(11) 0.0316(12) -0.0029(10) 0.0088(9) -0.0035(9)
N7 0.0190(13) 0.0194(13) 0.0312(14) -0.0018(12) 0.0088(11) 0.0001(11)
C8 0.0194(17) 0.0208(16) 0.0280(17) 0.0004(14) 0.0105(14) -0.0028(14)
C11 0.0238(16) 0.0189(15) 0.0239(16) 0.0014(13) 0.0108(13) 0.0016(13)
C12 0.0185(16) 0.0253(18) 0.0351(19) -0.0008(14) 0.0070(14) -0.0014(13)
C14 0.0324(19) 0.0272(17) 0.0220(17) -0.0012(14) 0.0100(15) -0.0025(15)
N16 0.0280(14) 0.0209(14) 0.0249(14) 0.0008(11) 0.0104(11) 0.0045(12)
C20 0.0207(16) 0.0242(17) 0.0276(17) 0.0053(14) 0.0070(14) 0.0065(13)
C22 0.0282(17) 0.0163(16) 0.0165(15) 0.0029(12) 0.0050(13) 0.0037(13)
C24 0.0187(15) 0.0212(17) 0.0286(17) 0.0028(14) 0.0065(13) 0.0053(13)
C25 0.0238(18) 0.035(2) 0.0336(19) 0.0028(16) 0.0109(15) -0.0017(15)
C30 0.0286(18) 0.0306(18) 0.0241(17) 0.0078(14) 0.0111(14) -0.0017(15)
C31 0.0257(18) 0.0209(16) 0.0325(18) -0.0012(14) 0.0157(15) -0.0010(13)
C34 0.035(2) 0.040(2) 0.0252(18) -0.0036(15) 0.0130(16) 0.0052(16)
C37 0.0224(17) 0.0243(17) 0.0237(17) -0.0029(14) 0.0051(14) 0.0026(14)
C38 0.0264(17) 0.0204(17) 0.0286(17) -0.0060(14) 0.0125(14) -0.0041(14)
C40 0.0342(19) 0.035(2) 0.0213(17) -0.0024(16) 0.0087(15) 0.0010(17)
C41 0.033(2) 0.041(2) 0.041(2) -0.0040(17) 0.0168(18) 0.0059(16)
C45 0.0210(17) 0.0334(19) 0.038(2) 0.0037(16) 0.0043(15) -0.0050(15)
C46 0.037(2) 0.0274(19) 0.041(2) 0.0030(17) 0.0186(17) 0.0034(16)
C47 0.038(2) 0.054(3) 0.037(2) 0.001(2) 0.0245(17) -0.004(2)
C48 0.0282(17) 0.043(2) 0.0297(18) 0.0080(17) 0.0144(15) 0.0098(17)
C49 0.040(2) 0.041(2) 0.0218(18) 0.0035(16) 0.0156(16) -0.0001(17)
C50 0.0224(17) 0.0252(17) 0.0281(18) -0.0051(14) 0.0072(14) -0.0051(14)
C51 0.0232(17) 0.039(2) 0.0300(18) 0.0054(17) 0.0033(15) -0.0001(16)
C52 0.0211(16) 0.0227(17) 0.0296(18) -0.0025(14) 0.0065(13) -0.0031(14)
C55 0.0301(18) 0.0241(18) 0.0279(18) -0.0017(14) 0.0107(15) 0.0027(14)

loop_
_atom_type_symbol
_atom_type_description
_atom_type_scat_dispersion_real
_atom_type_scat_dispersion_imag
_atom_type_scat_source
C C 0.0033 0.0016 'International Tables Vol C Tables 4.2.6.8 and 6.1.1.4'
H H 0.0000 0.0000 'International Tables Vol C Tables 4.2.6.8 and 6.1.1.4'
N N 0.0061 0.0033 'International Tables Vol C Tables 4.2.6.8 and 6.1.1.4'
O O 0.0106 0.0060 'International Tables Vol C Tables 4.2.6.8 and 6.1.1.4'
Cl Cl 0.1484 0.1585 'International Tables Vol C Tables 4.2.6.8 and 6.1.1.4'

loop_
_geom_angle_atom_site_label_1
_geom_angle_atom_site_label_2
_geom_angle_atom_site_label_3
_geom_angle
C53 O1 C28 109.1(2)
C44 O2 C33 110.6(2)
C33 N5 C43 105.4(2)
N21 C6 C13 113.9(2)
N21 C6 C53 105.8(2)
C13 C6 C53 103.4(2)
N21 C6 H6 111.1
C13 C6 H6 111.1
C53 C6 H6 111.1
C10 C9 C18 119.0(3)
C10 C9 H9 120.5
C18 C9 H9 120.5
C9 C10 C13 120.2(3)
C9 C10 C26 128.9(3)
C13 C10 C26 110.9(3)
C17 C13 C10 120.9(3)
C17 C13 C6 128.0(3)
C10 C13 C6 111.0(3)
C39 C15 C23 118.9(3)
C39 C15 H15 120.5
C23 C15 H15 120.5
C13 C17 C27 118.5(3)
C13 C17 H17 120.8
C27 C17 H17 120.8
C27 C18 C9 120.5(3)
C27 C18 H18 119.8
C9 C18 H18 119.8
C28 C19 C35 112.1(3)
C28 C19 H19A 109.2
C35 C19 H19A 109.2
C28 C19 H19B 109.2
C35 C19 H19B 109.2
H19A C19 H19B 107.9
C28 N21 C6 107.5(2)
C29 C23 C15 120.9(3)
C29 C23 C43 111.6(3)
C15 C23 C43 127.5(3)
C10 C26 C53 103.9(2)
C10 C26 H26A 111.0
C53 C26 H26A 111.0
C10 C26 H26B 111.0
C53 C26 H26B 111.0
H26A C26 H26B 109.0
C18 C27 C17 120.9(3)
C18 C27 H27 119.5
C17 C27 H27 119.5
O1 C28 N21 106.6(2)
O1 C28 C19 106.8(2)
N21 C28 C19 112.1(3)
O1 C28 C33 109.7(2)
N21 C28 C33 110.4(3)
C19 C28 C33 111.0(3)
C32 C29 C23 120.0(3)
C32 C29 C36 129.5(3)
C23 C29 C36 110.5(3)
C29 C32 C54 119.2(3)
C29 C32 H32 120.4
C54 C32 H32 120.4
O2 C33 N5 107.4(2)
O2 C33 C42 107.7(2)
N5 C33 C42 112.2(3)
O2 C33 C28 109.4(2)
N5 C33 C28 109.6(2)
C42 C33 C28 110.4(2)
C56 C35 C19 109.9(3)
C56 C35 H35A 109.7
C19 C35 H35A 109.7
C56 C35 H35B 109.7
C19 C35 H35B 109.7
H35A C35 H35B 108.2
C29 C36 C44 104.5(3)
C29 C36 H36A 110.9
C44 C36 H36A 110.9
C29 C36 H36B 110.9
C44 C36 H36B 110.9
H36A C36 H36B 108.9
C54 C39 C15 120.2(3)
C54 C39 H39 119.9
C15 C39 H39 119.9
C56 C42 C33 111.9(3)
C56 C42 H42A 109.2
C33 C42 H42A 109.2
C56 C42 H42B 109.2
C33 C42 H42B 109.2
H42A C42 H42B 107.9
N5 C43 C23 115.5(2)
N5 C43 C44 106.3(2)
C23 C43 C44 103.6(2)
N5 C43 H43 110.4
C23 C43 H43 110.4
C44 C43 H43 110.4
O2 C44 C36 111.7(3)
O2 C44 C43 104.1(2)
C36 C44 C43 106.9(2)
O2 C44 H44 111.3
C36 C44 H44 111.3
C43 C44 H44 111.3
O1 C53 C6 103.8(2)
O1 C53 C26 108.5(2)
C6 C53 C26 107.9(3)
O1 C53 H53 112.1
C6 C53 H53 112.1
C26 C53 H53 112.1
C39 C54 C32 120.7(3)
C39 C54 H54 119.6
C32 C54 H54 119.6
C42 C56 C35 110.5(3)
C42 C56 H56A 109.5
C35 C56 H56A 109.5
C42 C56 H56B 109.5
C35 C56 H56B 109.5
H56A C56 H56B 108.1
Cl2 C57 Cl1 110.4(2)
Cl2 C57 Cl3 110.2(2)
Cl1 C57 Cl3 109.6(2)
Cl2 C57 H57 108.9
Cl1 C57 H57 108.9
Cl3 C57 H57 108.9
C50 O3 C22 111.1(2)
C37 O4 C8 109.2(2)
C11 N7 C8 107.4(2)
O4 C8 N7 106.1(2)
O4 C8 C30 108.2(2)
N7 C8 C30 111.7(3)
O4 C8 C22 110.0(2)
N7 C8 C22 110.4(2)
C30 C8 C22 110.3(2)
N7 C11 C24 113.5(2)
N7 C11 C37 105.3(2)
C24 C11 C37 103.4(2)
N7 C11 H11 111.4
C24 C11 H11 111.4
C37 C11 H11 111.4
C20 C12 C37 103.7(3)
C20 C12 H12A 111.0
C37 C12 H12A 111.0
C20 C12 H12B 111.0
C37 C12 H12B 111.0
H12A C12 H12B 109.0
C49 C14 C38 119.1(3)
C49 C14 C40 129.2(3)
C38 C14 C40 111.7(3)
C22 N16 C52 106.5(2)
C25 C20 C24 119.9(3)
C25 C20 C12 128.9(3)
C24 C20 C12 111.2(3)
O3 C22 N16 107.8(2)
O3 C22 C31 107.7(2)
N16 C22 C31 111.7(3)
O3 C22 C8 109.4(2)
N16 C22 C8 109.7(2)
C31 C22 C8 110.5(2)
C55 C24 C20 120.8(3)
C55 C24 C11 129.1(3)
C20 C24 C11 110.1(3)
C48 C25 C20 118.6(3)
C48 C25 H25 120.7
C20 C25 H25 120.7
C8 C30 C51 111.6(3)
C8 C30 H30A 109.3
C51 C30 H30A 109.3
C8 C30 H30B 109.3
C51 C30 H30B 109.3
H30A C30 H30B 108.0
C22 C31 C45 112.2(3)
C22 C31 H31A 109.2
C45 C31 H31A 109.2
C22 C31 H31B 109.2
C45 C31 H31B 109.2
H31A C31 H31B 107.9
C55 C34 C48 119.3(3)
C55 C34 H34 120.3
C48 C34 H34 120.3
O4 C37 C12 109.0(3)
O4 C37 C11 103.5(2)
C12 C37 C11 107.5(2)
O4 C37 H37 112.1
C12 C37 H37 112.1
C11 C37 H37 112.1
C46 C38 C14 121.0(3)
C46 C38 C52 128.1(3)
C14 C38 C52 110.8(3)
C14 C40 C50 104.1(3)
C14 C40 H40A 110.9
C50 C40 H40A 110.9
C14 C40 H40B 110.9
C50 C40 H40B 110.9
H40A C40 H40B 109.0
C47 C41 C46 120.5(3)
C47 C41 H41 119.8
C46 C41 H41 119.8
C51 C45 C31 110.5(3)
C51 C45 H45A 109.5
C31 C45 H45A 109.5
C51 C45 H45B 109.5
C31 C45 H45B 109.5
H45A C45 H45B 108.1
C41 C46 C38 118.8(3)
C41 C46 H46 120.6
C38 C46 H46 120.6
C49 C47 C41 120.5(3)
C49 C47 H47 119.8
C41 C47 H47 119.8
C25 C48 C34 121.3(3)
C25 C48 H48 119.4
C34 C48 H48 119.4
C47 C49 C14 120.1(3)
C47 C49 H49 119.9
C14 C49 H49 119.9
O3 C50 C40 110.9(3)
O3 C50 C52 105.1(2)
C40 C50 C52 107.5(3)
O3 C50 H50 111.0
C40 C50 H50 111.0
C52 C50 H50 111.0
C45 C51 C30 110.4(3)
C45 C51 H51A 109.6
C30 C51 H51A 109.6
C45 C51 H51B 109.6
C30 C51 H51B 109.6
H51A C51 H51B 108.1
N16 C52 C38 116.2(2)
N16 C52 C50 105.1(2)
C38 C52 C50 103.8(3)
N16 C52 H52 110.4
C38 C52 H52 110.4
C50 C52 H52 110.4
C24 C55 C34 120.0(3)
C24 C55 H55 120.0
C34 C55 H55 120.0

loop_
_geom_bond_atom_site_label_1
_geom_bond_atom_site_label_2
_geom_bond_distance
Cl1 C57 1.759(4)
Cl2 C57 1.754(4)
Cl3 C57 1.759(4)
O1 C53 1.436(4)
O1 C28 1.439(3)
O2 C44 1.435(4)
O2 C33 1.449(4)
N5 C33 1.460(4)
N5 C43 1.465(4)
C6 N21 1.478(4)
C6 C13 1.522(4)
C6 C53 1.526(4)
C6 H6 0.9800
C9 C10 1.381(4)
C9 C18 1.386(4)
C9 H9 0.9300
C10 C13 1.387(4)
C10 C26 1.508(4)
C13 C17 1.379(4)
C15 C39 1.383(4)
C15 C23 1.393(4)
C15 H15 0.9300
C17 C27 1.386(4)
C17 H17 0.9300
C18 C27 1.375(5)
C18 H18 0.9300
C19 C28 1.508(4)
C19 C35 1.531(5)
C19 H19A 0.9700
C19 H19B 0.9700
N21 C28 1.463(4)
C23 C29 1.382(4)
C23 C43 1.513(4)
C26 C53 1.528(4)
C26 H26A 0.9700
C26 H26B 0.9700
C27 H27 0.9300
C28 C33 1.545(4)
C29 C32 1.380(4)
C29 C36 1.503(4)
C32 C54 1.394(5)
C32 H32 0.9300
C33 C42 1.527(4)
C35 C56 1.529(5)
C35 H35A 0.9700
C35 H35B 0.9700
C36 C44 1.534(4)
C36 H36A 0.9700
C36 H36B 0.9700
C39 C54 1.380(5)
C39 H39 0.9300
C42 C56 1.519(5)
C42 H42A 0.9700
C42 H42B 0.9700
C43 C44 1.534(4)
C43 H43 0.9800
C44 H44 0.9800
C53 H53 0.9800
C54 H54 0.9300
C56 H56A 0.9700
C56 H56B 0.9700
C57 H57 0.9800
O3 C50 1.425(4)
O3 C22 1.439(3)
O4 C37 1.432(4)
O4 C8 1.433(4)
N7 C11 1.478(4)
N7 C8 1.481(4)
C8 C30 1.519(4)
C8 C22 1.539(4)
C11 C24 1.522(4)
C11 C37 1.536(4)
C11 H11 0.9800
C12 C20 1.501(5)
C12 C37 1.522(4)
C12 H12A 0.9700
C12 H12B 0.9700
C14 C49 1.389(4)
C14 C38 1.391(4)
C14 C40 1.498(5)
N16 C22 1.466(4)
N16 C52 1.478(4)
C20 C25 1.397(4)
C20 C24 1.398(4)
C22 C31 1.523(4)
C24 C55 1.375(4)
C25 C48 1.393(5)
C25 H25 0.9300
C30 C51 1.520(4)
C30 H30A 0.9700
C30 H30B 0.9700
C31 C45 1.529(4)
C31 H31A 0.9700
C31 H31B 0.9700
C34 C55 1.390(4)
C34 C48 1.394(5)
C34 H34 0.9300
C37 H37 0.9800
C38 C46 1.389(5)
C38 C52 1.508(4)
C40 C50 1.532(5)
C40 H40A 0.9700
C40 H40B 0.9700
C41 C47 1.380(5)
C41 C46 1.388(5)
C41 H41 0.9300
C45 C51 1.513(5)
C45 H45A 0.9700
C45 H45B 0.9700
C46 H46 0.9300
C47 C49 1.378(5)
C47 H47 0.9300
C48 H48 0.9300
C49 H49 0.9300
C50 C52 1.546(5)
C50 H50 0.9800
C51 H51A 0.9700
C51 H51B 0.9700
C52 H52 0.9800
C55 H55 0.9300
